data_4309943
loop_
_publ_author_name
'Chun-Long Chen'
'Hai-Yan Tan'
'Jun-Hua Yao'
'Yi-Qian Wan'
'Cheng-Yong Su'

_publ_section_title
;
Disilver(I) Rectangular-Shaped Metallacycles: X-ray Crystal Structure and
Dynamic Behavior in Solution
;
_journal_name_full 'Inorganic Chemistry'
_journal_page_first 8510
_journal_page_last 8520
_journal_paper_doi 10.1021/ic050673o
_journal_volume 44
_journal_year 2005
_chemical_formula_sum 'C42 H50 Ag2 Cl2 N10 O10'
_chemical_formula_weight 1141.56
_chemical_name_systematic
; 
 ? 
;
_space_group_IT_number 2
_symmetry_cell_setting triclinic
_symmetry_space_group_name_Hall '-P 1'
_symmetry_space_group_name_H-M 'P -1'
_atom_sites_solution_hydrogens geom
_atom_sites_solution_primary direct
_atom_sites_solution_secondary difmap
_audit_creation_method SHELXL-97
_cell_angle_alpha 92.149(9)
_cell_angle_beta 93.439(9)
_cell_angle_gamma 107.522(9)
_cell_formula_units_Z 1
_cell_length_a 7.397(4)
_cell_length_b 11.331(6)
_cell_length_c 14.200(8)
_cell_measurement_temperature 293(2)
_cell_volume 1131.0(11)
_computing_structure_refinement 'SHELXL-97 (Sheldrick, 1997)'
_computing_structure_solution 'SHELXS-97 (Sheldrick, 1990)'
_diffrn_ambient_temperature 293(2)
_diffrn_measured_fraction_theta_full 0.964
_diffrn_measured_fraction_theta_max 0.964
_diffrn_radiation_monochromator graphite
_diffrn_radiation_source 'fine-focus sealed tube'
_diffrn_radiation_type MoK\a
_diffrn_radiation_wavelength 0.71073
_diffrn_reflns_av_R_equivalents 0.0149
_diffrn_reflns_av_sigmaI/netI 0.0269
_diffrn_reflns_limit_h_max 9
_diffrn_reflns_limit_h_min -8
_diffrn_reflns_limit_k_max 9
_diffrn_reflns_limit_k_min -14
_diffrn_reflns_limit_l_max 18
_diffrn_reflns_limit_l_min -18
_diffrn_reflns_number 7073
_diffrn_reflns_theta_full 27.08
_diffrn_reflns_theta_max 27.08
_diffrn_reflns_theta_min 2.31
_exptl_absorpt_coefficient_mu 1.053
_exptl_absorpt_correction_T_max 0.8930
_exptl_absorpt_correction_T_min 0.6842
_exptl_absorpt_correction_type none
_exptl_crystal_colour colorless
_exptl_crystal_density_diffrn 1.676
_exptl_crystal_density_method 'not measured'
_exptl_crystal_description block
_exptl_crystal_F_000 580
_exptl_crystal_size_max 0.39
_exptl_crystal_size_mid 0.23
_exptl_crystal_size_min 0.11
_refine_diff_density_max 0.726
_refine_diff_density_min -0.608
_refine_diff_density_rms 0.077
_refine_ls_extinction_method none
_refine_ls_goodness_of_fit_ref 1.057
_refine_ls_hydrogen_treatment mixed
_refine_ls_matrix_type full
_refine_ls_number_parameters 302
_refine_ls_number_reflns 4807
_refine_ls_number_restraints 1
_refine_ls_restrained_S_all 1.057
_refine_ls_R_factor_all 0.0458
_refine_ls_R_factor_gt 0.0364
_refine_ls_shift/su_max 0.001
_refine_ls_shift/su_mean 0.000
_refine_ls_structure_factor_coef Fsqd
_refine_ls_weighting_details 'calc w=1/[\s^2^(Fo^2^)+(0.1000P)^2^+0.0000P] where P=(Fo^2^+2Fc^2^)/3'
_refine_ls_weighting_scheme calc
_refine_ls_wR_factor_gt 0.1206
_refine_ls_wR_factor_ref 0.1334
_reflns_number_gt 4040
_reflns_number_total 4807
_reflns_threshold_expression >2sigma(I)
_cod_data_source_file ic050673osi20050430_075320_4.cif
_cod_data_source_block 4
_cod_depositor_comments
;
The following automatic conversions were performed:
'_symmetry_cell_setting' value 'Triclinic' changed to 'triclinic'
according to '/home/saulius/struct/CIF-dictionaries/cif_core.dic'
dictionary named 'cif_core.dic' version 2.4.1 from 2010-06-29.

Automatic conversion script
Id: cif_fix_enum 1527 2010-12-29 10:47:43Z saulius 
;
_cod_original_cell_volume 1131.0(10)
_cod_database_code 4309943

loop_
_symmetry_equiv_pos_as_xyz
'x, y, z'
'-x, -y, -z'

loop_
_atom_site_label
_atom_site_type_symbol
_atom_site_fract_x
_atom_site_fract_y
_atom_site_fract_z
_atom_site_U_iso_or_equiv
_atom_site_adp_type
_atom_site_occupancy
_atom_site_symmetry_multiplicity
_atom_site_calc_flag
_atom_site_refinement_flags
_atom_site_disorder_assembly
_atom_site_disorder_group
Ag Ag 0.71804(4) 0.83784(2) 0.939036(17) 0.04622(13) Uani 1 1 d . . .
Cl Cl 1.05680(16) 0.35579(10) 0.69552(7) 0.0597(3) Uani 1 1 d . . .
O1 O 0.9191(6) 0.3915(5) 0.6409(3) 0.1078(15) Uani 1 1 d . . .
O2 O 0.9638(11) 0.2420(5) 0.7359(5) 0.166(3) Uani 1 1 d . . .
O3 O 1.1895(7) 0.3328(7) 0.6409(3) 0.135(2) Uani 1 1 d . . .
O4 O 1.1272(8) 0.4394(5) 0.7729(3) 0.1115(15) Uani 1 1 d . . .
O5 O 0.4739(5) -0.0949(4) 0.6533(3) 0.0798(10) Uani 1 1 d . . .
N1 N 0.7468(4) 0.7383(3) 0.81654(19) 0.0393(6) Uani 1 1 d . . .
N2 N 0.7928(4) 0.5958(3) 0.7201(2) 0.0430(6) Uani 1 1 d . . .
H2A H 0.7889 0.5237 0.6970 0.052 Uiso 1 1 calc R . .
N3 N 0.2887(4) 0.0352(3) 0.9508(2) 0.0415(6) Uani 1 1 d . . .
N4 N 0.3560(4) -0.0610(3) 0.8260(2) 0.0431(6) Uani 1 1 d . . .
H4C H 0.3997 -0.0716 0.7725 0.052 Uiso 1 1 calc R . .
N5 N 0.4742(5) -0.2419(4) 0.5425(3) 0.0630(9) Uani 1 1 d . . .
C1 C 0.8475(5) 0.7968(3) 0.7424(2) 0.0408(7) Uani 1 1 d . . .
C2 C 0.9117(5) 0.9215(3) 0.7221(3) 0.0524(9) Uani 1 1 d . . .
H2B H 0.8939 0.9830 0.7625 0.063 Uiso 1 1 calc R . .
C3 C 1.0010(6) 0.9501(4) 0.6414(3) 0.0581(10) Uani 1 1 d . . .
H3A H 1.0449 1.0326 0.6266 0.070 Uiso 1 1 calc R . .
C4 C 1.0285(6) 0.8596(4) 0.5805(3) 0.0618(11) Uani 1 1 d . . .
H4A H 1.0898 0.8831 0.5258 0.074 Uiso 1 1 calc R . .
C5 C 0.9671(6) 0.7354(4) 0.5989(3) 0.0558(9) Uani 1 1 d . . .
H5A H 0.9858 0.6743 0.5585 0.067 Uiso 1 1 calc R . .
C6 C 0.8758(5) 0.7076(3) 0.6816(2) 0.0414(7) Uani 1 1 d . . .
C7 C 0.7186(5) 0.6202(3) 0.8010(2) 0.0399(7) Uani 1 1 d . . .
C8 C 0.6139(5) 0.5198(3) 0.8614(2) 0.0452(8) Uani 1 1 d . . .
H8A H 0.4912 0.5304 0.8721 0.054 Uiso 1 1 calc R . .
H8B H 0.6849 0.5286 0.9223 0.054 Uiso 1 1 calc R . .
C9 C 0.5836(5) 0.3916(3) 0.8184(3) 0.0464(8) Uani 1 1 d . . .
H9A H 0.7069 0.3808 0.8100 0.056 Uiso 1 1 calc R . .
H9B H 0.5183 0.3850 0.7562 0.056 Uiso 1 1 calc R . .
C10 C 0.4706(5) 0.2866(3) 0.8750(3) 0.0432(7) Uani 1 1 d . . .
H10A H 0.5359 0.2890 0.9367 0.052 Uiso 1 1 calc R . .
H10B H 0.3459 0.2949 0.8838 0.052 Uiso 1 1 calc R . .
C11 C 0.4512(6) 0.1648(3) 0.8207(3) 0.0533(9) Uani 1 1 d . . .
H11A H 0.3749 0.1619 0.7621 0.064 Uiso 1 1 calc R . .
H11B H 0.5767 0.1653 0.8041 0.064 Uiso 1 1 calc R . .
C12 C 0.3652(5) 0.0481(3) 0.8692(2) 0.0391(7) Uani 1 1 d . . .
C13 C 0.2236(5) -0.0926(3) 0.9607(2) 0.0388(7) Uani 1 1 d . . .
C14 C 0.1252(5) -0.1599(3) 1.0328(3) 0.0460(8) Uani 1 1 d . . .
H14A H 0.0965 -0.1202 1.0859 0.055 Uiso 1 1 calc R . .
C15 C 0.0730(5) -0.2872(3) 1.0214(3) 0.0500(8) Uani 1 1 d . . .
H15A H 0.0070 -0.3346 1.0677 0.060 Uiso 1 1 calc R . .
C16 C 0.1169(6) -0.3470(3) 0.9419(3) 0.0515(9) Uani 1 1 d . . .
H16A H 0.0798 -0.4332 0.9370 0.062 Uiso 1 1 calc R . .
C17 C 0.2132(5) -0.2825(3) 0.8709(3) 0.0463(8) Uani 1 1 d . . .
H17A H 0.2428 -0.3223 0.8183 0.056 Uiso 1 1 calc R . .
C18 C 0.2641(5) -0.1529(3) 0.8826(2) 0.0386(7) Uani 1 1 d . . .
C19 C 0.5309(11) -0.1668(8) 0.4644(5) 0.118(2) Uani 1 1 d . . .
H19A H 0.5504 -0.0814 0.4836 0.177 Uiso 1 1 calc R . .
H19B H 0.4335 -0.1919 0.4135 0.177 Uiso 1 1 calc R . .
H19C H 0.6471 -0.1764 0.4437 0.177 Uiso 1 1 calc R . .
C20 C 0.4385(12) -0.3734(7) 0.5241(6) 0.118(3) Uani 1 1 d . . .
H20A H 0.4013 -0.4154 0.5806 0.177 Uiso 1 1 calc R . .
H20B H 0.5520 -0.3886 0.5048 0.177 Uiso 1 1 calc R . .
H20C H 0.3384 -0.4035 0.4749 0.177 Uiso 1 1 calc R . .
C21 C 0.4529(8) -0.1995(7) 0.6268(4) 0.0813(15) Uani 1 1 d D . .
H21 H 0.396(15) -0.277(5) 0.650(8) 0.27(7) Uiso 1 1 d D . .

loop_
_atom_site_aniso_label
_atom_site_aniso_U_11
_atom_site_aniso_U_22
_atom_site_aniso_U_33
_atom_site_aniso_U_23
_atom_site_aniso_U_13
_atom_site_aniso_U_12
Ag 0.0615(2) 0.03456(17) 0.04153(18) -0.00443(11) 0.00982(12) 0.01264(12)
Cl 0.0743(6) 0.0621(6) 0.0513(5) -0.0083(4) 0.0063(4) 0.0347(5)
O1 0.121(3) 0.137(4) 0.088(3) -0.027(3) -0.028(2) 0.083(3)
O2 0.238(7) 0.081(3) 0.179(6) 0.034(4) 0.051(6) 0.037(4)
O3 0.126(4) 0.218(7) 0.095(3) -0.018(4) 0.028(3) 0.105(4)
O4 0.150(4) 0.102(3) 0.087(3) -0.040(2) -0.026(3) 0.056(3)
O5 0.080(2) 0.092(3) 0.068(2) -0.0237(19) 0.0118(16) 0.0288(19)
N1 0.0470(15) 0.0335(13) 0.0360(13) 0.0002(10) 0.0051(11) 0.0098(11)
N2 0.0543(16) 0.0346(14) 0.0375(14) -0.0008(11) 0.0074(12) 0.0094(12)
N3 0.0529(16) 0.0303(13) 0.0413(14) -0.0039(11) 0.0070(12) 0.0130(11)
N4 0.0521(16) 0.0344(14) 0.0421(14) -0.0030(11) 0.0054(12) 0.0121(12)
N5 0.064(2) 0.078(2) 0.0527(19) -0.0075(17) 0.0031(16) 0.0308(18)
C1 0.0429(16) 0.0415(17) 0.0362(15) 0.0037(13) 0.0010(13) 0.0103(13)
C2 0.058(2) 0.0398(18) 0.055(2) 0.0060(16) -0.0023(17) 0.0091(15)
C3 0.057(2) 0.050(2) 0.063(2) 0.0255(19) 0.0049(18) 0.0059(17)
C4 0.060(2) 0.074(3) 0.049(2) 0.021(2) 0.0134(18) 0.013(2)
C5 0.059(2) 0.065(2) 0.0446(19) 0.0060(17) 0.0120(16) 0.0178(18)
C6 0.0442(17) 0.0400(16) 0.0377(16) 0.0029(13) 0.0017(13) 0.0096(13)
C7 0.0479(17) 0.0349(15) 0.0349(15) -0.0016(12) 0.0029(13) 0.0099(13)
C8 0.058(2) 0.0331(16) 0.0414(17) 0.0018(13) 0.0117(15) 0.0083(14)
C9 0.0542(19) 0.0351(16) 0.0476(18) 0.0024(14) 0.0116(15) 0.0088(14)
C10 0.0495(18) 0.0311(15) 0.0466(18) 0.0006(13) 0.0079(14) 0.0081(13)
C11 0.074(2) 0.0344(17) 0.0464(19) 0.0004(14) 0.0161(17) 0.0076(16)
C12 0.0463(17) 0.0331(15) 0.0359(15) -0.0030(12) 0.0031(13) 0.0095(13)
C13 0.0438(16) 0.0320(15) 0.0379(15) -0.0019(12) 0.0021(13) 0.0080(12)
C14 0.0531(19) 0.0456(18) 0.0412(17) 0.0032(14) 0.0094(14) 0.0169(15)
C15 0.060(2) 0.0372(18) 0.0492(19) 0.0077(15) 0.0054(16) 0.0084(15)
C16 0.066(2) 0.0333(17) 0.054(2) 0.0046(15) 0.0014(17) 0.0139(16)
C17 0.058(2) 0.0349(16) 0.0464(18) -0.0056(14) 0.0019(15) 0.0155(14)
C18 0.0428(16) 0.0324(15) 0.0400(16) 0.0038(12) 0.0033(13) 0.0105(12)
C19 0.126(6) 0.147(7) 0.093(5) 0.031(5) 0.040(4) 0.050(5)
C20 0.130(6) 0.097(5) 0.127(6) -0.016(4) -0.033(5) 0.044(4)
C21 0.067(3) 0.108(5) 0.075(3) -0.012(3) -0.005(2) 0.039(3)

loop_
_atom_type_symbol
_atom_type_description
_atom_type_scat_dispersion_real
_atom_type_scat_dispersion_imag
_atom_type_scat_source
C C 0.0033 0.0016 'International Tables Vol C Tables 4.2.6.8 and 6.1.1.4'
H H 0.0000 0.0000 'International Tables Vol C Tables 4.2.6.8 and 6.1.1.4'
N N 0.0061 0.0033 'International Tables Vol C Tables 4.2.6.8 and 6.1.1.4'
O O 0.0106 0.0060 'International Tables Vol C Tables 4.2.6.8 and 6.1.1.4'
Cl Cl 0.1484 0.1585 'International Tables Vol C Tables 4.2.6.8 and 6.1.1.4'
Ag Ag -0.8971 1.1015 'International Tables Vol C Tables 4.2.6.8 and 6.1.1.4'

loop_
_geom_angle_atom_site_label_1
_geom_angle_atom_site_label_2
_geom_angle_atom_site_label_3
_geom_angle
_geom_angle_site_symmetry_1
_geom_angle_site_symmetry_3
_geom_angle_publ_flag
N1 Ag N3 170.10(11) . 2_667 ?
O3 Cl O4 115.9(4) . . ?
O3 Cl O1 111.4(3) . . ?
O4 Cl O1 110.1(3) . . ?
O3 Cl O2 106.5(4) . . ?
O4 Cl O2 104.3(4) . . ?
O1 Cl O2 108.0(4) . . ?
C7 N1 C1 106.6(3) . . ?
C7 N1 Ag 130.0(2) . . ?
C1 N1 Ag 121.8(2) . . ?
C7 N2 C6 107.5(3) . . ?
C7 N2 H2A 126.2 . . ?
C6 N2 H2A 126.2 . . ?
C12 N3 C13 105.2(3) . . ?
C12 N3 Ag 132.9(2) . 2_667 ?
C13 N3 Ag 121.4(2) . 2_667 ?
C12 N4 C18 107.6(3) . . ?
C12 N4 H4C 126.2 . . ?
C18 N4 H4C 126.2 . . ?
C21 N5 C19 124.6(6) . . ?
C21 N5 C20 119.5(6) . . ?
C19 N5 C20 115.9(6) . . ?
C6 C1 C2 120.0(3) . . ?
C6 C1 N1 108.6(3) . . ?
C2 C1 N1 131.3(3) . . ?
C3 C2 C1 117.7(4) . . ?
C3 C2 H2B 121.1 . . ?
C1 C2 H2B 121.1 . . ?
C2 C3 C4 121.8(4) . . ?
C2 C3 H3A 119.1 . . ?
C4 C3 H3A 119.1 . . ?
C5 C4 C3 121.7(4) . . ?
C5 C4 H4A 119.1 . . ?
C3 C4 H4A 119.1 . . ?
C4 C5 C6 115.7(4) . . ?
C4 C5 H5A 122.1 . . ?
C6 C5 H5A 122.1 . . ?
C1 C6 N2 105.7(3) . . ?
C1 C6 C5 122.9(3) . . ?
N2 C6 C5 131.3(3) . . ?
N1 C7 N2 111.5(3) . . ?
N1 C7 C8 125.9(3) . . ?
N2 C7 C8 122.5(3) . . ?
C7 C8 C9 113.3(3) . . ?
C7 C8 H8A 108.9 . . ?
C9 C8 H8A 108.9 . . ?
C7 C8 H8B 108.9 . . ?
C9 C8 H8B 108.9 . . ?
H8A C8 H8B 107.7 . . ?
C8 C9 C10 115.3(3) . . ?
C8 C9 H9A 108.4 . . ?
C10 C9 H9A 108.4 . . ?
C8 C9 H9B 108.4 . . ?
C10 C9 H9B 108.4 . . ?
H9A C9 H9B 107.5 . . ?
C11 C10 C9 108.2(3) . . ?
C11 C10 H10A 110.1 . . ?
C9 C10 H10A 110.1 . . ?
C11 C10 H10B 110.1 . . ?
C9 C10 H10B 110.1 . . ?
H10A C10 H10B 108.4 . . ?
C12 C11 C10 117.2(3) . . ?
C12 C11 H11A 108.0 . . ?
C10 C11 H11A 108.0 . . ?
C12 C11 H11B 108.0 . . ?
C10 C11 H11B 108.0 . . ?
H11A C11 H11B 107.3 . . ?
N3 C12 N4 112.4(3) . . ?
N3 C12 C11 128.6(3) . . ?
N4 C12 C11 119.0(3) . . ?
C18 C13 N3 109.1(3) . . ?
C18 C13 C14 120.7(3) . . ?
N3 C13 C14 130.2(3) . . ?
C15 C14 C13 117.0(3) . . ?
C15 C14 H14A 121.5 . . ?
C13 C14 H14A 121.5 . . ?
C14 C15 C16 121.6(3) . . ?
C14 C15 H15A 119.2 . . ?
C16 C15 H15A 119.2 . . ?
C17 C16 C15 122.0(3) . . ?
C17 C16 H16A 119.0 . . ?
C15 C16 H16A 119.0 . . ?
C16 C17 C18 116.0(3) . . ?
C16 C17 H17A 122.0 . . ?
C18 C17 H17A 122.0 . . ?
C13 C18 N4 105.7(3) . . ?
C13 C18 C17 122.6(3) . . ?
N4 C18 C17 131.7(3) . . ?
N5 C19 H19A 109.5 . . ?
N5 C19 H19B 109.5 . . ?
H19A C19 H19B 109.5 . . ?
N5 C19 H19C 109.5 . . ?
H19A C19 H19C 109.5 . . ?
H19B C19 H19C 109.5 . . ?
N5 C20 H20A 109.5 . . ?
N5 C20 H20B 109.5 . . ?
H20A C20 H20B 109.5 . . ?
N5 C20 H20C 109.5 . . ?
H20A C20 H20C 109.5 . . ?
H20B C20 H20C 109.5 . . ?
O5 C21 N5 128.0(7) . . ?
O5 C21 H21 135(8) . . ?
N5 C21 H21 96(8) . . ?

loop_
_geom_bond_atom_site_label_1
_geom_bond_atom_site_label_2
_geom_bond_distance
_geom_bond_site_symmetry_2
_geom_bond_publ_flag
Ag N1 2.094(3) . ?
Ag N3 2.099(3) 2_667 ?
Cl O3 1.365(4) . ?
Cl O4 1.390(4) . ?
Cl O1 1.407(4) . ?
Cl O2 1.426(6) . ?
O5 C21 1.191(7) . ?
N1 C7 1.299(4) . ?
N1 C1 1.396(4) . ?
N2 C7 1.356(4) . ?
N2 C6 1.380(4) . ?
N2 H2A 0.8600 . ?
N3 C12 1.313(4) . ?
N3 C13 1.397(4) . ?
N3 Ag 2.099(3) 2_667 ?
N4 C12 1.341(4) . ?
N4 C18 1.377(4) . ?
N4 H4C 0.8600 . ?
N5 C21 1.310(7) . ?
N5 C19 1.428(8) . ?
N5 C20 1.443(8) . ?
C1 C6 1.376(5) . ?
C1 C2 1.396(5) . ?
C2 C3 1.358(6) . ?
C2 H2B 0.9300 . ?
C3 C4 1.386(7) . ?
C3 H3A 0.9300 . ?
C4 C5 1.384(6) . ?
C4 H4A 0.9300 . ?
C5 C6 1.389(5) . ?
C5 H5A 0.9300 . ?
C7 C8 1.501(5) . ?
C8 C9 1.501(5) . ?
C8 H8A 0.9700 . ?
C8 H8B 0.9700 . ?
C9 C10 1.521(5) . ?
C9 H9A 0.9700 . ?
C9 H9B 0.9700 . ?
C10 C11 1.518(5) . ?
C10 H10A 0.9700 . ?
C10 H10B 0.9700 . ?
C11 C12 1.498(5) . ?
C11 H11A 0.9700 . ?
C11 H11B 0.9700 . ?
C13 C18 1.376(5) . ?
C13 C14 1.405(5) . ?
C14 C15 1.377(5) . ?
C14 H14A 0.9300 . ?
C15 C16 1.400(6) . ?
C15 H15A 0.9300 . ?
C16 C17 1.373(6) . ?
C16 H16A 0.9300 . ?
C17 C18 1.402(5) . ?
C17 H17A 0.9300 . ?
C19 H19A 0.9600 . ?
C19 H19B 0.9600 . ?
C19 H19C 0.9600 . ?
C20 H20A 0.9600 . ?
C20 H20B 0.9600 . ?
C20 H20C 0.9600 . ?
C21 H21 0.932(5) . ?

loop_
_geom_hbond_atom_site_label_D
_geom_hbond_atom_site_label_H
_geom_hbond_atom_site_label_A
_geom_hbond_distance_DH
_geom_hbond_distance_HA
_geom_hbond_distance_DA
_geom_hbond_angle_DHA
_geom_hbond_site_symmetry_A
N2 H2A O1 0.86 2.16 2.955(5) 152.8 .
N4 H4C O5 0.86 1.85 2.704(5) 175.2 .
